data_4024036
loop_
_publ_author_name
'Ahmad Basheer'
'Hiroshi Yamataka'
'Salai Cheettu Ammal'
'Zvi Rappoport'

_publ_section_title
;
 Enols of Substituted Cyanomalonamides
;
_journal_name_full 'Journal of Organic Chemistry'
_journal_page_first 5297
_journal_page_last 5312
_journal_paper_doi 10.1021/jo070877h
_journal_volume 72
_journal_year 2007
_chemical_formula_moiety 'C12 H13 N3 O2'
_chemical_formula_sum 'C12 H13 N3 O2'
_chemical_formula_weight 231.25
_chemical_name_systematic
; 
 ? 
;
_space_group_IT_number 14
_symmetry_cell_setting monoclinic
_symmetry_space_group_name_Hall '-P 2yn'
_symmetry_space_group_name_H-M 'P 1 21/n 1'
_atom_sites_solution_hydrogens geom
_atom_sites_solution_primary direct
_atom_sites_solution_secondary difmap
_audit_creation_method SHELXL-97
_cell_angle_alpha 90.00
_cell_angle_beta 93.557(4)
_cell_angle_gamma 90.00
_cell_formula_units_Z 4
_cell_length_a 18.767(4)
_cell_length_b 10.205(2)
_cell_length_c 5.6858(12)
_cell_measurement_reflns_used 3933
_cell_measurement_temperature 123(2)
_cell_measurement_theta_max 28.02
_cell_measurement_theta_min 2.17
_cell_volume 1086.8(4)
_computing_cell_refinement 'Bruker SMART'
_computing_data_collection 'Bruker SMART'
_computing_data_reduction 'Bruker SAINT'
_computing_molecular_graphics 'Bruker SHELXTL'
_computing_publication_material 'Bruker SHELXTL'
_computing_structure_refinement 'SHELXL-97 (Sheldrick, 1997)'
_computing_structure_solution 'SHELXS-97 (Sheldrick, 1990)'
_diffrn_ambient_temperature 123(2)
_diffrn_measured_fraction_theta_full 1.000
_diffrn_measured_fraction_theta_max 1.000
_diffrn_measurement_device_type 'CCD area detector'
_diffrn_measurement_method 'phi and omega scans'
_diffrn_radiation_monochromator graphite
_diffrn_radiation_source 'fine-focus sealed tube'
_diffrn_radiation_type MoK\a
_diffrn_radiation_wavelength 0.71073
_diffrn_reflns_av_R_equivalents 0.0316
_diffrn_reflns_av_sigmaI/netI 0.0236
_diffrn_reflns_limit_h_max 22
_diffrn_reflns_limit_h_min -22
_diffrn_reflns_limit_k_max 12
_diffrn_reflns_limit_k_min -12
_diffrn_reflns_limit_l_max 6
_diffrn_reflns_limit_l_min -6
_diffrn_reflns_number 10013
_diffrn_reflns_theta_full 25.00
_diffrn_reflns_theta_max 25.00
_diffrn_reflns_theta_min 2.17
_exptl_absorpt_coefficient_mu 0.099
_exptl_absorpt_correction_T_max 0.9892
_exptl_absorpt_correction_T_min 0.9785
_exptl_absorpt_correction_type none
_exptl_crystal_colour colorless
_exptl_crystal_density_diffrn 1.413
_exptl_crystal_density_method 'not measured'
_exptl_crystal_description prism
_exptl_crystal_F_000 488
_exptl_crystal_size_max 0.22
_exptl_crystal_size_mid 0.18
_exptl_crystal_size_min 0.11
_refine_diff_density_max 0.201
_refine_diff_density_min -0.188
_refine_diff_density_rms 0.042
_refine_ls_extinction_coef 0.005(2)
_refine_ls_extinction_expression Fc^*^=kFc[1+0.001xFc^2^\l^3^/sin(2\q)]^-1/4^
_refine_ls_extinction_method SHELXL
_refine_ls_goodness_of_fit_ref 1.066
_refine_ls_hydrogen_treatment mixed
_refine_ls_matrix_type full
_refine_ls_number_parameters 207
_refine_ls_number_reflns 1910
_refine_ls_number_restraints 0
_refine_ls_restrained_S_all 1.066
_refine_ls_R_factor_all 0.0406
_refine_ls_R_factor_gt 0.0358
_refine_ls_shift/su_max 0.000
_refine_ls_shift/su_mean 0.000
_refine_ls_structure_factor_coef Fsqd
_refine_ls_weighting_details 'calc w=1/[\s^2^(Fo^2^)+(0.0537P)^2^+0.2633P] where P=(Fo^2^+2Fc^2^)/3'
_refine_ls_weighting_scheme calc
_refine_ls_wR_factor_gt 0.0943
_refine_ls_wR_factor_ref 0.0966
_reflns_number_gt 1685
_reflns_number_total 1910
_reflns_threshold_expression >2sigma(I)
_cod_data_source_file jo070877hsi20070426_015807.cif
_cod_data_source_block bashirm
_cod_depositor_comments
;
The following automatic conversions were performed:
'_symmetry_cell_setting' value 'Monoclinic' changed to 'monoclinic'
according to '/home/saulius/struct/CIF-dictionaries/cif_core.dic'
dictionary named 'cif_core.dic' version 2.4.1 from 2010-06-29.

Automatic conversion script
Id: cif_fix_enum 1527 2010-12-29 10:47:43Z saulius 
;
_cod_original_sg_symbol_H-M 'P 21/n'
_cod_database_code 4024036

loop_
_symmetry_equiv_pos_as_xyz
'x, y, z'
'-x+1/2, y+1/2, -z+1/2'
'-x, -y, -z'
'x-1/2, -y-1/2, z-1/2'

loop_
_atom_site_label
_atom_site_type_symbol
_atom_site_fract_x
_atom_site_fract_y
_atom_site_fract_z
_atom_site_U_iso_or_equiv
_atom_site_adp_type
_atom_site_occupancy
_atom_site_symmetry_multiplicity
_atom_site_calc_flag
_atom_site_refinement_flags
_atom_site_disorder_assembly
_atom_site_disorder_group
O1 O 0.11533(5) 0.18207(9) 0.34129(16) 0.0254(3) Uani 1 1 d . . .
O2 O 0.02245(5) 0.33792(10) 0.24192(16) 0.0262(3) Uani 1 1 d . . .
N1 N 0.10814(6) 0.03982(11) 0.6448(2) 0.0205(3) Uani 1 1 d . . .
N2 N -0.04906(6) 0.09136(12) 0.9002(2) 0.0301(3) Uani 1 1 d . . .
N3 N -0.06822(6) 0.37776(11) 0.4679(2) 0.0242(3) Uani 1 1 d . . .
C1 C 0.08195(7) 0.14041(12) 0.5119(2) 0.0199(3) Uani 1 1 d . . .
C2 C 0.01582(7) 0.20004(13) 0.5695(2) 0.0204(3) Uani 1 1 d . . .
C3 C -0.01124(7) 0.30599(13) 0.4269(2) 0.0211(3) Uani 1 1 d . . .
C4 C -0.02135(7) 0.14303(13) 0.7516(2) 0.0215(3) Uani 1 1 d . . .
C5 C 0.16804(7) -0.04009(12) 0.6081(2) 0.0197(3) Uani 1 1 d . . .
C6 C 0.18733(7) -0.12928(14) 0.7852(2) 0.0235(3) Uani 1 1 d . . .
C7 C 0.24353(7) -0.21447(14) 0.7614(2) 0.0258(3) Uani 1 1 d . . .
C8 C 0.28122(7) -0.21293(14) 0.5614(3) 0.0247(3) Uani 1 1 d . . .
C9 C 0.26224(7) -0.12389(13) 0.3864(2) 0.0237(3) Uani 1 1 d . . .
C10 C 0.20637(7) -0.03699(13) 0.4072(2) 0.0225(3) Uani 1 1 d . . .
C11 C -0.10686(9) 0.36663(16) 0.6797(3) 0.0327(4) Uani 1 1 d . . .
C12 C -0.09698(9) 0.47144(15) 0.2936(3) 0.0300(4) Uani 1 1 d . . .
H1O2 H 0.0662(12) 0.273(2) 0.250(4) 0.066(6) Uiso 1 1 d . . .
H1N1 H 0.0850(8) 0.0162(15) 0.769(3) 0.020(4) Uiso 1 1 d . . .
H6 H 0.1602(8) -0.1318(14) 0.921(3) 0.021(4) Uiso 1 1 d . . .
H7 H 0.2554(8) -0.2751(16) 0.885(3) 0.028(4) Uiso 1 1 d . . .
H8 H 0.3208(8) -0.2746(16) 0.545(3) 0.028(4) Uiso 1 1 d . . .
H9 H 0.2868(8) -0.1208(14) 0.246(3) 0.023(4) Uiso 1 1 d . . .
H10 H 0.1942(8) 0.0235(15) 0.281(3) 0.023(4) Uiso 1 1 d . . .
H111 H -0.0733(10) 0.3517(17) 0.821(3) 0.041(5) Uiso 1 1 d . . .
H112 H -0.1400(11) 0.295(2) 0.665(3) 0.054(6) Uiso 1 1 d . . .
H113 H -0.1315(11) 0.449(2) 0.701(3) 0.054(5) Uiso 1 1 d . . .
H121 H -0.1066(10) 0.5539(19) 0.376(3) 0.046(5) Uiso 1 1 d . . .
H122 H -0.1394(10) 0.4367(18) 0.215(3) 0.044(5) Uiso 1 1 d . . .
H123 H -0.0625(10) 0.4893(18) 0.177(3) 0.044(5) Uiso 1 1 d . . .

loop_
_atom_site_aniso_label
_atom_site_aniso_U_11
_atom_site_aniso_U_22
_atom_site_aniso_U_33
_atom_site_aniso_U_23
_atom_site_aniso_U_13
_atom_site_aniso_U_12
O1 0.0257(5) 0.0242(5) 0.0274(5) 0.0051(4) 0.0101(4) 0.0001(4)
O2 0.0320(6) 0.0240(5) 0.0230(5) 0.0034(4) 0.0055(4) 0.0010(4)
N1 0.0209(6) 0.0208(6) 0.0205(6) 0.0012(5) 0.0059(5) -0.0001(5)
N2 0.0260(7) 0.0341(7) 0.0312(7) 0.0078(6) 0.0094(5) 0.0070(5)
N3 0.0251(6) 0.0203(6) 0.0272(6) -0.0005(5) 0.0019(5) 0.0025(5)
C1 0.0224(7) 0.0184(7) 0.0194(7) -0.0028(5) 0.0035(5) -0.0040(5)
C2 0.0206(7) 0.0193(7) 0.0216(7) -0.0013(5) 0.0028(5) -0.0021(5)
C3 0.0226(7) 0.0189(7) 0.0218(7) -0.0040(5) 0.0010(5) -0.0049(5)
C4 0.0188(7) 0.0222(7) 0.0234(7) -0.0007(6) 0.0009(6) 0.0034(5)
C5 0.0179(6) 0.0183(7) 0.0231(7) -0.0045(5) 0.0023(5) -0.0033(5)
C6 0.0245(7) 0.0265(7) 0.0200(7) -0.0008(5) 0.0054(6) 0.0004(6)
C7 0.0273(7) 0.0255(8) 0.0243(8) 0.0016(6) 0.0002(6) 0.0024(6)
C8 0.0212(7) 0.0241(7) 0.0288(8) -0.0049(6) 0.0023(6) 0.0012(6)
C9 0.0221(7) 0.0269(7) 0.0227(7) -0.0041(6) 0.0064(6) -0.0032(6)
C10 0.0236(7) 0.0214(7) 0.0228(7) 0.0006(5) 0.0027(6) -0.0019(6)
C11 0.0332(9) 0.0255(8) 0.0407(10) 0.0031(7) 0.0128(7) 0.0080(7)
C12 0.0325(9) 0.0248(8) 0.0315(8) -0.0008(6) -0.0059(7) 0.0032(7)

loop_
_atom_type_symbol
_atom_type_description
_atom_type_scat_dispersion_real
_atom_type_scat_dispersion_imag
_atom_type_scat_source
C C 0.0033 0.0016 'International Tables Vol C Tables 4.2.6.8 and 6.1.1.4'
H H 0.0000 0.0000 'International Tables Vol C Tables 4.2.6.8 and 6.1.1.4'
N N 0.0061 0.0033 'International Tables Vol C Tables 4.2.6.8 and 6.1.1.4'
O O 0.0106 0.0060 'International Tables Vol C Tables 4.2.6.8 and 6.1.1.4'

loop_
_geom_angle_atom_site_label_1
_geom_angle_atom_site_label_2
_geom_angle_atom_site_label_3
_geom_angle
_geom_angle_site_symmetry_1
_geom_angle_site_symmetry_3
_geom_angle_publ_flag
C1 N1 C5 128.40(12) . . ?
C3 N3 C11 123.55(12) . . ?
C3 N3 C12 120.70(12) . . ?
C11 N3 C12 115.72(12) . . ?
O1 C1 N1 120.42(12) . . ?
O1 C1 C2 120.64(12) . . ?
N1 C1 C2 118.94(12) . . ?
C4 C2 C3 123.75(12) . . ?
C4 C2 C1 117.78(12) . . ?
C3 C2 C1 118.24(12) . . ?
O2 C3 N3 116.13(12) . . ?
O2 C3 C2 118.39(12) . . ?
N3 C3 C2 125.48(13) . . ?
N2 C4 C2 176.41(14) . . ?
C10 C5 C6 119.12(12) . . ?
C10 C5 N1 124.45(12) . . ?
C6 C5 N1 116.40(12) . . ?
C7 C6 C5 120.55(13) . . ?
C8 C7 C6 120.61(13) . . ?
C7 C8 C9 118.75(13) . . ?
C8 C9 C10 121.62(13) . . ?
C9 C10 C5 119.34(13) . . ?

loop_
_geom_bond_atom_site_label_1
_geom_bond_atom_site_label_2
_geom_bond_distance
_geom_bond_site_symmetry_2
_geom_bond_publ_flag
O1 C1 1.2608(16) . ?
O2 C3 1.3020(16) . ?
N1 C1 1.3492(17) . ?
N1 C5 1.4147(17) . ?
N2 C4 1.1476(18) . ?
N3 C3 1.3287(18) . ?
N3 C11 1.448(2) . ?
N3 C12 1.4566(19) . ?
C1 C2 1.4382(19) . ?
C2 C4 1.4094(19) . ?
C2 C3 1.4259(19) . ?
C5 C10 1.3874(19) . ?
C5 C6 1.3886(19) . ?
C6 C7 1.380(2) . ?
C7 C8 1.376(2) . ?
C8 C9 1.378(2) . ?
C9 C10 1.384(2) . ?

loop_
_geom_hbond_atom_site_label_D
_geom_hbond_atom_site_label_H
_geom_hbond_atom_site_label_A
_geom_hbond_distance_DH
_geom_hbond_distance_HA
_geom_hbond_distance_DA
_geom_hbond_angle_DHA
_geom_hbond_site_symmetry_A
N1 H1N1 N2 0.883(16) 2.316(16) 3.1731(18) 163.7(13) 3_557
O2 H1O2 O1 1.05(2) 1.39(2) 2.4011(14) 159.5(19) .

loop_
_cod_related_entry_id
_cod_related_entry_database
_cod_related_entry_code
1 ChemSpider 30658826
